data_7153259
loop_
_publ_author_name
'Thiverny, Maryse'
'Philouze, Christian'
'Chavant, Pierre Yves'
'Blandin, V\'eronique'

_publ_section_title
;
 MiPNO, a new chiral cyclic nitrone for enantioselective amino acid
 synthesis: the cycloaddition approach.
;
_journal_issue 4
_journal_name_full 'Organic &amp; biomolecular chemistry'
_journal_page_first 864
_journal_page_last 872
_journal_paper_doi 10.1039/b918612c
_journal_volume 8
_journal_year 2010
_chemical_absolute_configuration syn
_chemical_formula_moiety 'C19 H27 N3 O5 '
_chemical_formula_sum 'C19 H27 N3 O5'
_chemical_formula_weight 377.44
_space_group_IT_number 4
_symmetry_cell_setting monoclinic
_symmetry_Int_Tables_number 4
_symmetry_space_group_name_Hall 'P 2yb'
_symmetry_space_group_name_H-M 'P 1 21 1'
_audit_creation_date 2009-07-24
_audit_creation_method 'by teXsan v1.8'
_audit_update_record
;
?
;
_cell_angle_alpha 90
_cell_angle_beta 112.49(3)
_cell_angle_gamma 90
_cell_formula_units_Z 2
_cell_length_a 10.080(3)
_cell_length_b 9.129(4)
_cell_length_c 11.610(3)
_cell_measurement_reflns_used 25
_cell_measurement_temperature 293.0
_cell_measurement_theta_max 24.90
_cell_measurement_theta_min 20.27
_cell_volume 987.1(6)
_computing_cell_refinement 'Bruker-Enraf-Nonius CAD4'
_computing_data_collection 'Bruker-Enraf-Nonius CAD4'
_computing_data_reduction 'teXsan (MSC, 1992-1997)'
_computing_publication_material 'teXsan (MSC, 1992-1997)'
_computing_structure_refinement 'teXsan (MSC, 1992-1997)'
_computing_structure_solution SIR92
_diffrn_ambient_temperature 293.0
_diffrn_measurement_device_type CAD-4
_diffrn_measurement_method 'omega scans'
_diffrn_orient_matrix_UB_11 0.04778
_diffrn_orient_matrix_UB_12 0.01284
_diffrn_orient_matrix_UB_13 0.09236
_diffrn_orient_matrix_UB_21 0.07269
_diffrn_orient_matrix_UB_22 0.06628
_diffrn_orient_matrix_UB_23 -0.01193
_diffrn_orient_matrix_UB_31 -0.06298
_diffrn_orient_matrix_UB_32 0.08625
_diffrn_orient_matrix_UB_33 -0.00460
_diffrn_radiation_detector 'scintillation counter'
_diffrn_radiation_monochromator graphite
_diffrn_radiation_source 'X-ray tube'
_diffrn_radiation_type 'Cu K\a'
_diffrn_radiation_wavelength 1.54178
_diffrn_reflns_av_R_equivalents 0.07243
_diffrn_reflns_av_sigmaI/netI 0.010
_diffrn_reflns_limit_h_max 11
_diffrn_reflns_limit_h_min -12
_diffrn_reflns_limit_k_max 11
_diffrn_reflns_limit_k_min 0
_diffrn_reflns_limit_l_max 14
_diffrn_reflns_limit_l_min 0
_diffrn_reflns_number 2273
_diffrn_reflns_reduction_process 'Lp corrections applied'
_diffrn_reflns_theta_max 74.88
_diffrn_reflns_theta_min 4.12
_diffrn_standards_decay_% -3.76
_diffrn_standards_interval_count 120
_diffrn_standards_number 2
_exptl_absorpt_coefficient_mu 0.764
_exptl_absorpt_correction_type none
_exptl_crystal_colour colorless
_exptl_crystal_density_diffrn 1.270
_exptl_crystal_description prism
_exptl_crystal_F_000 404.00
_exptl_crystal_size_max 0.35
_exptl_crystal_size_mid 0.30
_exptl_crystal_size_min 0.23
_refine_diff_density_max 0.21
_refine_diff_density_min -0.22
_refine_ls_extinction_coef 0.00014(1)
_refine_ls_extinction_expression 'equ(3) Acta Cryst.(1968) A24, p213.'
_refine_ls_extinction_method 'Zachariasen (1967)'
_refine_ls_goodness_of_fit_all 1.948
_refine_ls_goodness_of_fit_ref 1.948
_refine_ls_hydrogen_treatment noref
_refine_ls_matrix_type full
_refine_ls_number_constraints 0
_refine_ls_number_parameters 245
_refine_ls_number_reflns 2064
_refine_ls_number_restraints 0
_refine_ls_R_factor_all 0.0531
_refine_ls_R_factor_gt 0.0531
_refine_ls_shift/su_max 0.0783
_refine_ls_shift/su_mean 0.0630
_refine_ls_structure_factor_coef F
_refine_ls_weighting_details 'w = 1/[\s^2^(Fo) + 0.00226|Fo|^2^]'
_refine_ls_weighting_scheme sigma
_refine_ls_wR_factor_all 0.0921
_refine_ls_wR_factor_ref 0.0921
_reflns_number_gt 2064
_reflns_number_total 2174
_reflns_threshold_expression I>2.00\s(I)
_cod_data_source_file b918612c.txt
_cod_data_source_block THIVERN
_cod_original_cell_volume 987.2(6)
_cod_original_sg_symbol_H-M 'P 21 '
_cod_original_formula_sum 'C19 H27 N3 O5 '
_cod_database_code 7153259

loop_
_symmetry_equiv_pos_as_xyz
' +x, +y, +z'
' -x,1/2+y, -z'

loop_
_atom_site_label
_atom_site_fract_x
_atom_site_fract_y
_atom_site_fract_z
_atom_site_U_iso_or_equiv
_atom_site_occupancy
_atom_site_adp_type
_atom_site_calc_flag
O(22) -0.4084(1) -0.2184(2) -0.3534(1) 0.0558(3) 1.000 Uani d
O(23) -0.4063(1) -0.4493(2) -0.4233(1) 0.0551(3) 1.000 Uani d
O(24) -0.2737(1) -0.3012(2) -0.6408(1) 0.0645(3) 1.000 Uani d
O(25) -0.3906(1) -0.5082(1) -0.73576(9) 0.0432(2) 1.000 Uani d
O(26) -0.4542(2) -0.8386(2) -0.9615(1) 0.0710(4) 1.000 Uani d
N(1) -0.2670(1) -0.5449(2) -0.7672(1) 0.0420(2) 1.000 Uani d
N(4) -0.2905(1) -0.7986(2) -0.7640(1) 0.0458(3) 1.000 Uani d
N(12) -0.5009(1) -0.2589(2) -0.5569(1) 0.0468(3) 1.000 Uani d
C(2) -0.3381(2) -0.6018(2) -0.8963(1) 0.0481(3) 1.000 Uani d
C(3) -0.3701(2) -0.7596(2) -0.8813(1) 0.0476(3) 1.000 Uani d
C(5) -0.1979(1) -0.6773(2) -0.6934(1) 0.0415(3) 1.000 Uani d
C(6) -0.3012(2) -0.9438(2) -0.7157(2) 0.0613(4) 1.000 Uani d
C(7) -0.0468(2) -0.6839(2) -0.7002(2) 0.0519(3) 1.000 Uani d
C(8) 0.0514(2) -0.5644(3) -0.6230(2) 0.0688(5) 1.000 Uani d
C(8') 0.0232(2) -0.8336(3) -0.6646(3) 0.0770(6) 1.000 Uani d
C(9) -0.1918(2) -0.6715(2) -0.5613(1) 0.0533(3) 1.000 Uani d
C(10) -0.3784(1) -0.3777(2) -0.6776(1) 0.0442(3) 1.000 Uani d
C(11) -0.5222(2) -0.3438(2) -0.6680(1) 0.0438(3) 1.000 Uani d
C(13) -0.4369(1) -0.3191(2) -0.4433(1) 0.0418(3) 1.000 Uani d
C(14) -0.3391(2) -0.2657(3) -0.2272(2) 0.0634(4) 1.000 Uani d
C(15) -0.6143(2) -0.2576(2) -0.7863(1) 0.0495(3) 1.000 Uani d
C(16) -0.7736(2) -0.2771(2) -0.8244(1) 0.0483(3) 1.000 Uani d
C(17) -0.8479(2) -0.3748(3) -0.9197(2) 0.0662(4) 1.000 Uani d
C(18) -0.9943(3) -0.3939(4) -0.9564(2) 0.0801(6) 1.000 Uani d
C(19) -1.0699(2) -0.3171(3) -0.9008(2) 0.0743(5) 1.000 Uani d
C(20) -0.9989(2) -0.2210(3) -0.8064(2) 0.0704(5) 1.000 Uani d
C(21) -0.8513(2) -0.1999(2) -0.7693(2) 0.0562(4) 1.000 Uani d
H(1) -0.2757 -0.5939 -0.9401 0.058 1.000 Uiso c
H(2) -0.4242 -0.5495 -0.9400 0.058 1.000 Uiso c
H(3) -0.3383 -0.9353 -0.6521 0.074 1.000 Uiso c
H(4) -0.2087 -0.9876 -0.6822 0.074 1.000 Uiso c
H(5) -0.3636 -1.0031 -0.7813 0.074 1.000 Uiso c
H(6) -0.0600 -0.6668 -0.7846 0.062 1.000 Uiso c
H(7) 0.0839 -0.5894 -0.5371 0.083 1.000 Uiso c
H(8) 0.0004 -0.4744 -0.6369 0.083 1.000 Uiso c
H(9) 0.1315 -0.5546 -0.6464 0.083 1.000 Uiso c
H(10) 0.0324 -0.8572 -0.5822 0.092 1.000 Uiso c
H(11) 0.1156 -0.8318 -0.6686 0.092 1.000 Uiso c
H(12) -0.0346 -0.9053 -0.7208 0.092 1.000 Uiso c
H(13) -0.1368 -0.7517 -0.5152 0.064 1.000 Uiso c
H(14) -0.1484 -0.5823 -0.5234 0.064 1.000 Uiso c
H(15) -0.2865 -0.6770 -0.5625 0.064 1.000 Uiso c
H(16) -0.5693 -0.4330 -0.6650 0.053 1.000 Uiso c
H(17) -0.5325 -0.1600 -0.5644 0.056 1.000 Uiso c
H(18) -0.4023 -0.2531 -0.1848 0.076 1.000 Uiso c
H(19) -0.2547 -0.2092 -0.1872 0.076 1.000 Uiso c
H(20) -0.3141 -0.3662 -0.2257 0.076 1.000 Uiso c
H(21) -0.5927 -0.1564 -0.7711 0.059 1.000 Uiso c
H(22) -0.5891 -0.2893 -0.8532 0.059 1.000 Uiso c
H(23) -0.7973 -0.4288 -0.9599 0.079 1.000 Uiso c
H(24) -1.0430 -0.4613 -1.0211 0.096 1.000 Uiso c
H(25) -1.1708 -0.3301 -0.9273 0.089 1.000 Uiso c
H(26) -1.0505 -0.1686 -0.7662 0.084 1.000 Uiso c
H(27) -0.8036 -0.1314 -0.7051 0.067 1.000 Uiso c

loop_
_atom_site_aniso_label
_atom_site_aniso_U_11
_atom_site_aniso_U_22
_atom_site_aniso_U_33
_atom_site_aniso_U_12
_atom_site_aniso_U_13
_atom_site_aniso_U_23
O(22) 0.0700(6) 0.0460(6) 0.0445(4) 0.0097(5) 0.0141(4) -0.0038(5)
O(23) 0.0676(6) 0.0344(5) 0.0548(5) 0.0019(5) 0.0140(5) 0.0037(5)
O(24) 0.0540(5) 0.0452(7) 0.0914(8) -0.0098(5) 0.0245(5) -0.0228(6)
O(25) 0.0460(4) 0.0337(5) 0.0503(4) 0.0007(4) 0.0189(3) -0.0055(4)
O(26) 0.0800(7) 0.0702(8) 0.0558(5) -0.0278(7) 0.0181(5) -0.0232(6)
N(1) 0.0438(4) 0.0349(6) 0.0468(5) 0.0017(4) 0.0167(4) -0.0032(4)
N(4) 0.0499(5) 0.0331(6) 0.0511(5) -0.0024(5) 0.0157(4) -0.0018(5)
N(12) 0.0587(6) 0.0352(6) 0.0435(5) 0.0128(5) 0.0160(4) 0.0004(4)
C(2) 0.0561(6) 0.0451(8) 0.0403(5) 0.0031(6) 0.0154(5) -0.0012(6)
C(3) 0.0519(6) 0.0453(7) 0.0460(5) -0.0038(6) 0.0193(4) -0.0079(5)
C(5) 0.0470(5) 0.0326(6) 0.0435(5) 0.0043(5) 0.0157(4) -0.0009(5)
C(6) 0.0641(8) 0.0382(8) 0.079(1) -0.0042(7) 0.0244(7) 0.0071(7)
C(7) 0.0438(6) 0.0503(8) 0.0591(6) 0.0040(6) 0.0168(5) -0.0006(7)
C(8) 0.0550(7) 0.063(1) 0.078(1) -0.0108(9) 0.0137(7) -0.006(1)
C(8') 0.0561(8) 0.059(1) 0.114(2) 0.0131(9) 0.0299(9) 0.001(1)
C(9) 0.0598(7) 0.0531(8) 0.0431(5) 0.0031(7) 0.0153(5) -0.0003(6)
C(10) 0.0463(5) 0.0324(6) 0.0487(5) 0.0016(5) 0.0126(4) -0.0017(5)
C(11) 0.0487(5) 0.0329(6) 0.0458(5) 0.0046(6) 0.0138(4) 0.0019(5)
C(13) 0.0435(5) 0.0357(6) 0.0449(5) 0.0050(5) 0.0153(4) 0.0000(5)
C(14) 0.0683(9) 0.067(1) 0.0471(6) 0.005(1) 0.0133(6) -0.0009(8)
C(15) 0.0511(6) 0.0475(8) 0.0472(6) 0.0063(6) 0.0158(5) 0.0060(6)
C(16) 0.0490(6) 0.0440(7) 0.0449(6) 0.0055(6) 0.0102(5) 0.0064(6)
C(17) 0.0693(8) 0.064(1) 0.0571(7) 0.0007(9) 0.0144(6) -0.0130(8)
C(18) 0.0696(9) 0.081(1) 0.069(1) -0.017(1) 0.0034(8) -0.016(1)
C(19) 0.0523(7) 0.072(1) 0.085(1) -0.0100(9) 0.0107(7) 0.0153(9)
C(20) 0.0584(7) 0.059(1) 0.097(1) 0.0053(8) 0.0329(7) 0.003(1)
C(21) 0.0557(6) 0.0482(9) 0.0616(7) 0.0039(7) 0.0190(6) -0.0039(7)

loop_
_atom_type_symbol
_atom_type_oxidation_number
_atom_type_number_in_cell
_atom_type_scat_dispersion_real
_atom_type_scat_dispersion_imag
_atom_type_scat_source
C 0 38 0.017 0.009
;International Tables for Crystallography
(1992, Vol. C, Tables 4.2.6.8 and 6.1.1.1)
;
H 0 54 0.000 0.000
;International Tables for Crystallography
(1992, Vol. C, Table 6.1.1.2)
;
N 0 6 0.029 0.018
;International Tables for Crystallography
(1992, Vol. C, Tables 4.2.6.8 and 6.1.1.1)
;
O 0 10 0.047 0.032
;International Tables for Crystallography
(1992, Vol. C, Tables 4.2.6.8 and 6.1.1.1)
;

loop_
_geom_angle_atom_site_label_1
_geom_angle_atom_site_label_2
_geom_angle_atom_site_label_3
_geom_angle
_geom_angle_publ_flag
C13 O22 C14 117.9(2) yes
N1 O25 C10 113.8(1) yes
O25 N1 C2 101.8(1) yes
O25 N1 C5 107.3(1) yes
C2 N1 C5 103.6(2) yes
C3 N4 C5 111.8(2) yes
C3 N4 C6 121.9(2) yes
C5 N4 C6 126.2(2) yes
C11 N12 C13 120.5(2) yes
C11 N12 H17 119.7 no
C13 N12 H17 119.8 no
N1 C2 C3 105.1(2) yes
N1 C2 H1 110.6 no
N1 C2 H2 110.6 no
C3 C2 H1 110.6 no
C3 C2 H2 110.6 no
H1 C2 H2 109.4 no
O26 C3 N4 126.1(3) yes
O26 C3 C2 126.4(2) yes
N4 C3 C2 107.6(2) yes
N1 C5 N4 103.4(1) yes
N1 C5 C7 104.7(2) yes
N1 C5 C9 112.5(2) yes
N4 C5 C7 111.4(2) yes
N4 C5 C9 111.2(2) yes
C7 C5 C9 113.1(2) yes
N4 C6 H3 109.5 no
N4 C6 H4 109.5 no
N4 C6 H5 109.5 no
H3 C6 H4 109.5 no
H3 C6 H5 109.5 no
H4 C6 H5 109.5 no
C5 C7 C8 111.9(2) yes
C5 C7 C8' 112.5(2) yes
C5 C7 H6 107.1 no
C8 C7 C8' 110.8(2) yes
C8 C7 H6 107.1 no
C8' C7 H6 107.1 no
C7 C8 H7 109.5 no
C7 C8 H8 109.5 no
C7 C8 H9 109.5 no
H7 C8 H8 109.5 no
H7 C8 H9 109.5 no
H8 C8 H9 109.5 no
C7 C8' H10 109.5 no
C7 C8' H11 109.5 no
C7 C8' H12 109.4 no
H10 C8' H11 109.4 no
H10 C8' H12 109.5 no
H11 C8' H12 109.5 no
C5 C9 H13 109.5 no
C5 C9 H14 109.5 no
C5 C9 H15 109.4 no
H13 C9 H14 109.5 no
H13 C9 H15 109.5 no
H14 C9 H15 109.5 no
O24 C10 O25 126.2(2) yes
O24 C10 C11 125.9(2) yes
O25 C10 C11 107.9(2) yes
N12 C11 C10 110.6(2) yes
N12 C11 C15 110.6(2) yes
N12 C11 H16 109.3 no
C10 C11 C15 107.6(2) yes
C10 C11 H16 109.3 no
C15 C11 H16 109.3 no
O22 C13 O23 123.7(2) yes
O22 C13 N12 111.3(2) yes
O23 C13 N12 124.9(2) yes
O22 C14 H18 109.5 no
O22 C14 H19 109.5 no
O22 C14 H20 109.5 no
H18 C14 H19 109.5 no
H18 C14 H20 109.5 no
H19 C14 H20 109.5 no
C11 C15 C16 114.3(2) yes
C11 C15 H21 108.2 no
C11 C15 H22 108.3 no
C16 C15 H21 108.2 no
C16 C15 H22 108.2 no
H21 C15 H22 109.5 no
C15 C16 C17 119.9(2) yes
C15 C16 C21 122.3(2) yes
C17 C16 C21 117.8(2) yes
C16 C17 C18 120.7(3) yes
C16 C17 H23 119.6 no
C18 C17 H23 119.6 no
C17 C18 C19 120.9(3) yes
C17 C18 H24 119.6 no
C19 C18 H24 119.5 no
C18 C19 C20 119.4(3) yes
C18 C19 H25 120.3 no
C20 C19 H25 120.3 no
C19 C20 C21 120.3(3) yes
C19 C20 H26 119.9 no
C21 C20 H26 119.9 no
C16 C21 C20 120.9(3) yes
C16 C21 H27 119.5 no
C20 C21 H27 119.6 no

loop_
_geom_bond_atom_site_label_1
_geom_bond_atom_site_label_2
_geom_bond_distance
_geom_bond_publ_flag
O22 C13 1.337(3) yes
O22 C14 1.428(3) yes
O23 C13 1.227(3) yes
O24 C10 1.200(3) yes
O25 N1 1.464(2) yes
O25 C10 1.352(2) yes
O26 C3 1.226(3) yes
N1 C2 1.487(2) yes
N1 C5 1.491(3) yes
N4 C3 1.337(3) yes
N4 C5 1.477(2) yes
N4 C6 1.460(3) yes
N12 C11 1.449(3) yes
N12 C13 1.344(2) yes
N12 H17 0.95 no
C2 C3 1.501(4) yes
C2 H1 0.95 no
C2 H2 0.95 no
C5 C7 1.557(3) yes
C5 C9 1.511(3) yes
C6 H3 0.95 no
C6 H4 0.95 no
C6 H5 0.95 no
C7 C8 1.515(4) yes
C7 C8' 1.521(4) yes
C7 H6 0.95 no
C8 H7 0.95 no
C8 H8 0.95 no
C8 H9 0.95 no
C8' H10 0.95 no
C8' H11 0.95 no
C8' H12 0.95 no
C9 H13 0.95 no
C9 H14 0.95 no
C9 H15 0.95 no
C10 C11 1.527(3) yes
C11 C15 1.546(3) yes
C11 H16 0.95 no
C14 H18 0.95 no
C14 H19 0.95 no
C14 H20 0.95 no
C15 C16 1.503(3) yes
C15 H21 0.95 no
C15 H22 0.95 no
C16 C17 1.395(4) yes
C16 C21 1.380(4) yes
C17 C18 1.381(4) yes
C17 H23 0.95 no
C18 C19 1.366(6) yes
C18 H24 0.95 no
C19 C20 1.372(5) yes
C19 H25 0.95 no
C20 C21 1.395(4) yes
C20 H26 0.95 no
C21 H27 0.95 no

loop_
_geom_contact_atom_site_label_1
_geom_contact_atom_site_label_2
_geom_contact_distance
_geom_contact_site_symmetry_2
_geom_contact_publ_flag
O22 O25 3.234(2) 2_454 no
O22 C11 3.518(3) 2_454 no
O22 O23 3.541(2) 2_454 no
O23 N12 2.959(2) 2_444 no
O23 C21 3.540(3) 2_444 no
O24 C6 3.360(4) 1_565 no
O24 C8' 3.491(4) 2_554 no
O25 C14 3.498(4) 2_444 no
O26 C2 3.200(3) 2_443 no
O26 C15 3.339(3) 2_443 no
